data_4346065
loop_
_publ_author_name
'Liu, Wei'
'Bao, Xin'
'Li, Jin-Yan'
'Qin, Yu-Lian'
'Chen, Yan-Cong'
'Ni, Zhao-Ping'
'Tong, Ming-Liang'

_publ_section_title
;
 High-temperature spin crossover in two solvent-free coordination polymers
 with unusual high thermal stability.
;
_journal_issue 6
_journal_name_full 'Inorganic chemistry'
_journal_page_first 3006
_journal_page_last 3011
_journal_paper_doi 10.1021/acs.inorgchem.5b00119
_journal_volume 54
_journal_year 2015
_chemical_formula_sum 'C36 H24 Co N10'
_chemical_formula_weight 655.58
_space_group_IT_number 14
_space_group_name_Hall '-P 2ybc'
_space_group_name_H-M_alt 'P 1 21/c 1'
_symmetry_cell_setting monoclinic
_symmetry_space_group_name_H-M 'P 1 21/c 1'
_atom_sites_solution_hydrogens geom
_atom_sites_solution_primary direct
_atom_sites_solution_secondary difmap
_audit_creation_method SHELXL-97
_cell_angle_alpha 90.00
_cell_angle_beta 96.148(2)
_cell_angle_gamma 90.00
_cell_formula_units_Z 2
_cell_length_a 8.6126(7)
_cell_length_b 8.9163(8)
_cell_length_c 20.0116(15)
_cell_measurement_temperature 298(2)
_cell_measurement_theta_max 27.43
_cell_measurement_theta_min 3.07
_cell_volume 1527.9(2)
_computing_structure_refinement 'SHELXL-97 (Sheldrick, 1997)'
_computing_structure_solution 'SHELXS-97 (Sheldrick, 1990)'
_diffrn_ambient_temperature 298(2)
_diffrn_measured_fraction_theta_full 0.985
_diffrn_measured_fraction_theta_max 0.985
_diffrn_radiation_monochromator graphite
_diffrn_radiation_source 'fine-focus sealed tube'
_diffrn_radiation_type MoK\a
_diffrn_radiation_wavelength 0.71073
_diffrn_reflns_av_R_equivalents 0.0788
_diffrn_reflns_av_sigmaI/netI 0.0905
_diffrn_reflns_limit_h_max 11
_diffrn_reflns_limit_h_min -11
_diffrn_reflns_limit_k_max 11
_diffrn_reflns_limit_k_min -8
_diffrn_reflns_limit_l_max 25
_diffrn_reflns_limit_l_min -25
_diffrn_reflns_number 10510
_diffrn_reflns_theta_full 27.43
_diffrn_reflns_theta_max 27.43
_diffrn_reflns_theta_min 3.07
_exptl_absorpt_coefficient_mu 0.607
_exptl_absorpt_correction_T_max 0.9514
_exptl_absorpt_correction_T_min 0.9264
_exptl_absorpt_correction_type multi-scan
_exptl_crystal_colour yellow
_exptl_crystal_density_diffrn 1.425
_exptl_crystal_density_method 'not measured'
_exptl_crystal_description block
_exptl_crystal_F_000 674
_exptl_crystal_size_max 0.13
_exptl_crystal_size_mid 0.11
_exptl_crystal_size_min 0.08
_refine_diff_density_max 0.329
_refine_diff_density_min -0.296
_refine_diff_density_rms 0.068
_refine_ls_extinction_method none
_refine_ls_goodness_of_fit_ref 1.039
_refine_ls_hydrogen_treatment constr
_refine_ls_matrix_type full
_refine_ls_number_parameters 214
_refine_ls_number_reflns 3431
_refine_ls_number_restraints 0
_refine_ls_restrained_S_all 1.039
_refine_ls_R_factor_all 0.1074
_refine_ls_R_factor_gt 0.0489
_refine_ls_shift/su_max 0.000
_refine_ls_shift/su_mean 0.000
_refine_ls_structure_factor_coef Fsqd
_refine_ls_weighting_details 'calc w=1/[\s^2^(Fo^2^)+(0.0472P)^2^+0.0000P] where P=(Fo^2^+2Fc^2^)/3'
_refine_ls_weighting_scheme calc
_refine_ls_wR_factor_gt 0.0962
_refine_ls_wR_factor_ref 0.1199
_reflns_number_gt 1903
_reflns_number_total 3431
_reflns_threshold_expression >2sigma(I)
_cod_data_source_file ic5b00119_si_002.cif
_cod_data_source_block 3_298K
_cod_original_sg_symbol_H-M P2(1)/c
_cod_database_code 4346065

loop_
_symmetry_equiv_pos_as_xyz
'x, y, z'
'-x, y+1/2, -z+1/2'
'-x, -y, -z'
'x, -y-1/2, z-1/2'

loop_
_atom_site_label
_atom_site_type_symbol
_atom_site_fract_x
_atom_site_fract_y
_atom_site_fract_z
_atom_site_U_iso_or_equiv
_atom_site_adp_type
_atom_site_occupancy
_atom_site_symmetry_multiplicity
_atom_site_calc_flag
_atom_site_refinement_flags
Co1 Co -1.0000 -0.5000 0.5000 0.03548(19) Uani 1 2 d S
N1 N -0.8678(3) -0.6951(3) 0.47892(11) 0.0397(6) Uani 1 1 d .
N2 N -1.1726(2) -0.6353(3) 0.45060(11) 0.0367(6) Uani 1 1 d .
N3 N -1.3239(3) -0.6224(3) 0.42247(12) 0.0450(7) Uani 1 1 d .
N4 N -1.2204(3) -0.8315(3) 0.38050(12) 0.0446(7) Uani 1 1 d .
N5 N -2.0359(2) -0.8957(3) 0.09715(11) 0.0396(6) Uani 1 1 d .
C1 C -0.7179(3) -0.7239(4) 0.49934(17) 0.0539(9) Uani 1 1 d .
H1A H -0.6585 -0.6509 0.5234 0.065 Uiso 1 1 calc R
C2 C -0.6493(4) -0.8565(5) 0.4861(2) 0.0830(14) Uani 1 1 d .
H2A H -0.5449 -0.8734 0.5011 0.100 Uiso 1 1 calc R
C3 C -0.7364(5) -0.9664(5) 0.4499(3) 0.1011(18) Uani 1 1 d .
H3A H -0.6913 -1.0578 0.4407 0.121 Uiso 1 1 calc R
C4 C -0.8898(4) -0.9377(5) 0.4280(2) 0.0680(11) Uani 1 1 d .
H4A H -0.9503 -1.0090 0.4032 0.082 Uiso 1 1 calc R
C5 C -0.9527(3) -0.8025(4) 0.44331(14) 0.0420(8) Uani 1 1 d .
C6 C -1.1168(3) -0.7595(4) 0.42414(14) 0.0396(8) Uani 1 1 d .
C7 C -1.3467(3) -0.7403(4) 0.38093(13) 0.0392(7) Uani 1 1 d .
C8 C -1.4939(3) -0.7648(4) 0.33864(13) 0.0414(8) Uani 1 1 d .
C9 C -1.6153(3) -0.6624(4) 0.33873(16) 0.0536(9) Uani 1 1 d .
H9A H -1.6040 -0.5797 0.3672 0.064 Uiso 1 1 calc R
C10 C -1.7533(3) -0.6815(4) 0.29699(16) 0.0536(9) Uani 1 1 d .
H10A H -1.8325 -0.6108 0.2976 0.064 Uiso 1 1 calc R
C11 C -1.7754(3) -0.8043(4) 0.25431(14) 0.0427(8) Uani 1 1 d .
C12 C -1.6536(3) -0.9080(4) 0.25464(15) 0.0518(9) Uani 1 1 d .
H12A H -1.6659 -0.9913 0.2266 0.062 Uiso 1 1 calc R
C13 C -1.5147(3) -0.8894(4) 0.29579(14) 0.0485(9) Uani 1 1 d .
H13A H -1.4352 -0.9597 0.2950 0.058 Uiso 1 1 calc R
C14 C -1.9202(3) -0.8193(4) 0.20684(14) 0.0416(8) Uani 1 1 d .
C15 C -2.0664(3) -0.7726(4) 0.22291(15) 0.0502(9) Uani 1 1 d .
H15A H -2.0785 -0.7333 0.2651 0.060 Uiso 1 1 calc R
C16 C -2.1938(3) -0.7861(4) 0.17420(15) 0.0498(9) Uani 1 1 d .
H16A H -2.2918 -0.7533 0.1833 0.060 Uiso 1 1 calc R
C17 C -2.1749(3) -0.8476(4) 0.11295(14) 0.0430(8) Uani 1 1 d .
H17A H -2.2615 -0.8563 0.0812 0.052 Uiso 1 1 calc R
C18 C -1.9129(3) -0.8791(4) 0.14359(14) 0.0440(8) Uani 1 1 d .
H18A H -1.8159 -0.9100 0.1324 0.053 Uiso 1 1 calc R

loop_
_atom_site_aniso_label
_atom_site_aniso_U_11
_atom_site_aniso_U_22
_atom_site_aniso_U_33
_atom_site_aniso_U_23
_atom_site_aniso_U_13
_atom_site_aniso_U_12
Co1 0.0351(3) 0.0362(4) 0.0322(3) -0.0037(3) -0.0103(2) 0.0018(3)
N1 0.0398(12) 0.0376(18) 0.0392(12) -0.0021(12) -0.0073(10) 0.0041(12)
N2 0.0347(12) 0.0354(18) 0.0373(12) -0.0046(11) -0.0085(10) 0.0027(11)
N3 0.0374(12) 0.048(2) 0.0460(14) -0.0083(13) -0.0123(11) 0.0006(12)
N4 0.0447(13) 0.045(2) 0.0419(13) -0.0074(12) -0.0074(11) 0.0003(13)
N5 0.0366(12) 0.046(2) 0.0340(12) -0.0014(12) -0.0059(10) -0.0021(12)
C1 0.0474(17) 0.049(3) 0.061(2) -0.0079(18) -0.0121(15) 0.0045(17)
C2 0.051(2) 0.068(4) 0.121(4) -0.028(3) -0.031(2) 0.022(2)
C3 0.065(2) 0.063(4) 0.164(5) -0.050(3) -0.037(3) 0.032(2)
C4 0.057(2) 0.042(3) 0.098(3) -0.022(2) -0.0246(19) 0.0086(19)
C5 0.0408(15) 0.039(2) 0.0431(16) -0.0060(15) -0.0083(13) 0.0011(15)
C6 0.0411(15) 0.038(2) 0.0370(15) -0.0035(14) -0.0063(12) -0.0005(14)
C7 0.0404(15) 0.041(2) 0.0350(15) -0.0043(14) -0.0017(12) -0.0020(15)
C8 0.0411(15) 0.044(2) 0.0369(15) -0.0052(14) -0.0061(13) -0.0027(15)
C9 0.0516(18) 0.051(3) 0.0535(19) -0.0208(17) -0.0152(15) 0.0055(17)
C10 0.0447(17) 0.053(3) 0.0590(19) -0.0181(18) -0.0127(15) 0.0045(16)
C11 0.0419(15) 0.048(2) 0.0363(15) -0.0071(15) -0.0048(13) -0.0030(15)
C12 0.0474(17) 0.052(3) 0.0523(19) -0.0229(17) -0.0105(15) 0.0002(17)
C13 0.0436(16) 0.056(3) 0.0433(17) -0.0156(16) -0.0072(13) 0.0052(16)
C14 0.0403(15) 0.042(2) 0.0403(16) -0.0026(14) -0.0072(13) -0.0036(14)
C15 0.0507(18) 0.056(3) 0.0425(16) -0.0098(16) 0.0004(15) 0.0005(17)
C16 0.0396(15) 0.056(3) 0.0525(18) -0.0014(17) 0.0001(14) 0.0002(16)
C17 0.0395(15) 0.046(2) 0.0410(16) 0.0038(15) -0.0081(13) -0.0083(15)
C18 0.0383(15) 0.050(3) 0.0414(16) -0.0061(15) -0.0037(13) -0.0010(15)

loop_
_atom_type_symbol
_atom_type_description
_atom_type_scat_dispersion_real
_atom_type_scat_dispersion_imag
_atom_type_scat_source
C C 0.0033 0.0016 'International Tables Vol C Tables 4.2.6.8 and 6.1.1.4'
H H 0.0000 0.0000 'International Tables Vol C Tables 4.2.6.8 and 6.1.1.4'
N N 0.0061 0.0033 'International Tables Vol C Tables 4.2.6.8 and 6.1.1.4'
Co Co 0.3494 0.9721 'International Tables Vol C Tables 4.2.6.8 and 6.1.1.4'

loop_
_geom_angle_atom_site_label_1
_geom_angle_atom_site_label_2
_geom_angle_atom_site_label_3
_geom_angle
_geom_angle_site_symmetry_1
_geom_angle_site_symmetry_3
N2 Co1 N2 180.00(11) . 3_346
N2 Co1 N1 101.33(9) . 3_346
N2 Co1 N1 78.67(9) 3_346 3_346
N2 Co1 N1 78.67(9) . .
N2 Co1 N1 101.33(9) 3_346 .
N1 Co1 N1 180.00(12) 3_346 .
N2 Co1 N5 89.21(9) . 2_255
N2 Co1 N5 90.79(9) 3_346 2_255
N1 Co1 N5 87.63(9) 3_346 2_255
N1 Co1 N5 92.37(9) . 2_255
N2 Co1 N5 90.79(9) . 4_646
N2 Co1 N5 89.21(9) 3_346 4_646
N1 Co1 N5 92.37(9) 3_346 4_646
N1 Co1 N5 87.63(9) . 4_646
N5 Co1 N5 180.000(1) 2_255 4_646
C1 N1 C5 118.2(3) . .
C1 N1 Co1 127.7(2) . .
C5 N1 Co1 114.05(18) . .
C6 N2 N3 105.9(2) . .
C6 N2 Co1 113.52(17) . .
N3 N2 Co1 138.4(2) . .
C7 N3 N2 105.0(2) . .
C6 N4 C7 100.8(3) . .
C18 N5 C17 117.4(2) . .
C18 N5 Co1 118.88(18) . 2_245
C17 N5 Co1 123.72(18) . 2_245
N1 C1 C2 122.2(3) . .
N1 C1 H1A 118.9 . .
C2 C1 H1A 118.9 . .
C1 C2 C3 119.6(3) . .
C1 C2 H2A 120.2 . .
C3 C2 H2A 120.2 . .
C4 C3 C2 118.9(4) . .
C4 C3 H3A 120.6 . .
C2 C3 H3A 120.6 . .
C5 C4 C3 118.9(4) . .
C5 C4 H4A 120.5 . .
C3 C4 H4A 120.5 . .
N1 C5 C4 122.3(3) . .
N1 C5 C6 113.6(3) . .
C4 C5 C6 124.2(3) . .
N2 C6 N4 114.3(2) . .
N2 C6 C5 119.1(3) . .
N4 C6 C5 126.6(3) . .
N3 C7 N4 114.1(2) . .
N3 C7 C8 122.4(3) . .
N4 C7 C8 123.5(3) . .
C9 C8 C13 118.3(3) . .
C9 C8 C7 120.4(3) . .
C13 C8 C7 121.2(3) . .
C10 C9 C8 121.0(3) . .
C10 C9 H9A 119.5 . .
C8 C9 H9A 119.5 . .
C9 C10 C11 121.2(3) . .
C9 C10 H10A 119.4 . .
C11 C10 H10A 119.4 . .
C10 C11 C12 117.7(3) . .
C10 C11 C14 120.8(3) . .
C12 C11 C14 121.3(3) . .
C13 C12 C11 121.5(3) . .
C13 C12 H12A 119.3 . .
C11 C12 H12A 119.3 . .
C12 C13 C8 120.2(3) . .
C12 C13 H13A 119.9 . .
C8 C13 H13A 119.9 . .
C18 C14 C15 117.2(3) . .
C18 C14 C11 120.1(2) . .
C15 C14 C11 122.7(3) . .
C16 C15 C14 118.4(3) . .
C16 C15 H15A 120.8 . .
C14 C15 H15A 120.8 . .
C17 C16 C15 120.1(3) . .
C17 C16 H16A 119.9 . .
C15 C16 H16A 119.9 . .
N5 C17 C16 122.3(3) . .
N5 C17 H17A 118.9 . .
C16 C17 H17A 118.9 . .
N5 C18 C14 124.6(3) . .
N5 C18 H18A 117.7 . .
C14 C18 H18A 117.7 . .

loop_
_geom_bond_atom_site_label_1
_geom_bond_atom_site_label_2
_geom_bond_distance
_geom_bond_site_symmetry_2
Co1 N2 2.081(2) .
Co1 N2 2.081(2) 3_346
Co1 N1 2.146(3) 3_346
Co1 N1 2.146(3) .
Co1 N5 2.207(2) 2_255
Co1 N5 2.207(2) 4_646
N1 C1 1.337(3) .
N1 C5 1.359(4) .
N2 C6 1.339(4) .
N2 N3 1.368(3) .
N3 C7 1.342(4) .
N4 C6 1.343(3) .
N4 C7 1.359(4) .
N5 C18 1.340(3) .
N5 C17 1.342(4) .
N5 Co1 2.207(2) 2_245
C1 C2 1.360(5) .
C1 H1A 0.9300 .
C2 C3 1.389(6) .
C2 H2A 0.9300 .
C3 C4 1.371(5) .
C3 H3A 0.9300 .
C4 C5 1.369(5) .
C4 H4A 0.9300 .
C5 C6 1.475(4) .
C7 C8 1.463(4) .
C8 C9 1.388(4) .
C8 C13 1.403(5) .
C9 C10 1.388(4) .
C9 H9A 0.9300 .
C10 C11 1.389(5) .
C10 H10A 0.9300 .
C11 C12 1.398(4) .
C11 C14 1.491(4) .
C12 C13 1.387(4) .
C12 H12A 0.9300 .
C13 H13A 0.9300 .
C14 C18 1.381(4) .
C14 C15 1.396(4) .
C15 C16 1.392(4) .
C15 H15A 0.9300 .
C16 C17 1.368(4) .
C16 H16A 0.9300 .
C17 H17A 0.9300 .
C18 H18A 0.9300 .
